data_1000109
loop_
_publ_author_name
'Le Bail, A'
'Duroy, H'
'Fourquet, J L'

_publ_section_title
;
Crystal structure and thermolysis of K~2~(H~5~O~2~)Al~2~F~9~
;
_journal_coden_ASTM JSSCBI
_journal_name_full 'Journal of Solid State Chemistry'
_journal_page_first 151
_journal_page_last 158
_journal_paper_doi 10.1016/0022-4596(92)90081-6
_journal_volume 98
_journal_year 1992
_chemical_formula_structural 'K2 (H5 O2) (Al2 F9)'
_chemical_formula_sum 'Al2 F9 H5 K2 O2'
_chemical_name_systematic
;
Dipotassium aquaoxonium nonafluorodialuminate
;
_space_group_IT_number 55
_symmetry_cell_setting orthorhombic
_symmetry_Int_Tables_number 55
_symmetry_space_group_name_Hall '-P 2 2ab'
_symmetry_space_group_name_H-M 'P b a m'
_cell_angle_alpha 90
_cell_angle_beta 90
_cell_angle_gamma 90
_cell_formula_units_Z 2
_cell_length_a 11.5418(7)
_cell_length_b 11.3437(7)
_cell_length_c 3.6733(2)
_cell_volume 480.9
_refine_ls_R_factor_all 0.035
_cod_original_formula_sum 'H5 Al2 F9 K2 O2'
_cod_database_code 1000109

loop_
_symmetry_equiv_pos_as_xyz
x,y,z
-x,-y,z
1/2+x,1/2-y,-z
1/2-x,1/2+y,-z
-x,-y,-z
x,y,-z
1/2-x,1/2+y,z
1/2+x,1/2-y,z

loop_
_atom_site_label
_atom_site_type_symbol
_atom_site_symmetry_multiplicity
_atom_site_Wyckoff_symbol
_atom_site_fract_x
_atom_site_fract_y
_atom_site_fract_z
_atom_site_occupancy
_atom_site_attached_hydrogens
_atom_site_calc_flag
K1 K1+ 4 g 0.3564(2) 0.3156(2) 0. 1. 0 d
Al1 Al3+ 4 h 0.1247(2) 0.1018(2) 0.5 1. 0 d
F1 F1- 4 h 0.2430(3) 0.1982(4) 0.5 1. 0 d
F2 F1- 4 h 0.0237(3) 0.2183(3) 0.5 1. 0 d
F3 F1- 4 g 0.1188(3) 0.0963(3) 0. 1. 0 d
F4 F1- 4 h 0.2152(3) 0.9766(3) 0.5 1. 0 d
F5 F1- 2 b 0. 0. 0.5 1. 0 d
O1 O2- 8 i 0.0733(3) 0.4302(4) 0.369(2) 0.5 0 d
H1 H1+ 8 i -1. -1. -1. 1.25 0 dum

loop_
_atom_type_symbol
_atom_type_oxidation_number
K1+ 1.000
Al3+ 3.000
F1- -1.000
O2- -2.000
H1+ 1.000
